data_7249705
loop_
_publ_author_name
'Hu, Huifen'
'Yan, Yukun'
'Yang, Chengling'
'Wang, Wei'

_publ_section_title
;
 Tetraphenylethylene-based blue light-emitting organic salt crystals
;
_journal_name_full CrystEngComm
_journal_paper_doi 10.1039/D4CE01094A
_journal_year 2025
_chemical_formula_moiety '3(C54 H52 N4), 5(C10 H6 O6 S2), C10 H12 O6 S2 [+ solvent]'
_chemical_formula_sum 'C222 H198 N12 O36 S12'
_chemical_formula_weight 3994.63
_space_group_crystal_system triclinic
_space_group_IT_number 2
_space_group_name_Hall '-P 1'
_space_group_name_H-M_alt 'P -1'
_atom_sites_solution_hydrogens geom
_audit_creation_method SHELXL-2018/3
_audit_update_record
;
2024-09-28 deposited with the CCDC.	2024-12-16 downloaded from the CCDC.
;
_cell_angle_alpha 82.317(3)
_cell_angle_beta 78.760(2)
_cell_angle_gamma 86.655(2)
_cell_formula_units_Z 1
_cell_length_a 12.6165(5)
_cell_length_b 19.6272(8)
_cell_length_c 21.9270(10)
_cell_measurement_reflns_used 9859
_cell_measurement_temperature 173(2)
_cell_measurement_theta_max 65.07
_cell_measurement_theta_min 2.27
_cell_volume 5274.8(4)
_computing_structure_refinement 'SHELXL-2018/3 (Sheldrick, 2018)'
_computing_structure_solution 'SHELXT 2018/2 (Sheldrick, 2018)'
_diffrn_ambient_temperature 173(2)
_diffrn_measured_fraction_theta_full 0.991
_diffrn_measured_fraction_theta_max 0.991
_diffrn_measurement_device_type 'Bruker D8 VENTURE'
_diffrn_measurement_method '\f and \w scans'
_diffrn_radiation_type CuK\a
_diffrn_radiation_wavelength 1.54178
_diffrn_reflns_av_R_equivalents 0.0703
_diffrn_reflns_av_unetI/netI 0.0608
_diffrn_reflns_Laue_measured_fraction_full 0.991
_diffrn_reflns_Laue_measured_fraction_max 0.991
_diffrn_reflns_limit_h_max 14
_diffrn_reflns_limit_h_min -14
_diffrn_reflns_limit_k_max 22
_diffrn_reflns_limit_k_min -22
_diffrn_reflns_limit_l_max 25
_diffrn_reflns_limit_l_min -25
_diffrn_reflns_number 74585
_diffrn_reflns_point_group_measured_fraction_full 0.991
_diffrn_reflns_point_group_measured_fraction_max 0.991
_diffrn_reflns_theta_full 63.981
_diffrn_reflns_theta_max 63.981
_diffrn_reflns_theta_min 2.070
_exptl_absorpt_coefficient_mu 1.758
_exptl_absorpt_correction_T_max 0.7531
_exptl_absorpt_correction_T_min 0.5630
_exptl_absorpt_correction_type multi-scan
_exptl_absorpt_process_details
;
SADABS-2016/2 - Bruker AXS area detector scaling and absorption correction 
;
_exptl_crystal_colour colourless
_exptl_crystal_density_diffrn 1.258
_exptl_crystal_description block
_exptl_crystal_F_000 2094
_exptl_crystal_size_max 0.160
_exptl_crystal_size_mid 0.140
_exptl_crystal_size_min 0.120
_refine_diff_density_max 1.587
_refine_diff_density_min -0.850
_refine_diff_density_rms 0.139
_refine_ls_extinction_coef 0.00009(7)
_refine_ls_extinction_expression Fc^*^=kFc[1+0.001xFc^2^\l^3^/sin(2\q)]^-1/4^
_refine_ls_extinction_method 'SHELXL-2018/3 (Sheldrick 2018)'
_refine_ls_goodness_of_fit_ref 0.913
_refine_ls_hydrogen_treatment constr
_refine_ls_matrix_type full
_refine_ls_number_parameters 1257
_refine_ls_number_reflns 17345
_refine_ls_number_restraints 15
_refine_ls_restrained_S_all 0.915
_refine_ls_R_factor_all 0.2149
_refine_ls_R_factor_gt 0.1727
_refine_ls_shift/su_max 0.010
_refine_ls_shift/su_mean 0.001
_refine_ls_structure_factor_coef Fsqd
_refine_ls_weighting_details 'w=1/[\s^2^(Fo^2^)+(0.2000P)^2^+50.5000P] where P=(Fo^2^+2Fc^2^)/3'
_refine_ls_weighting_scheme calc
_refine_ls_wR_factor_gt 0.4183
_refine_ls_wR_factor_ref 0.4484
_reflns_Friedel_coverage 0.000
_reflns_number_gt 10748
_reflns_number_total 17345
_reflns_threshold_expression 'I > 2\s(I)'
_cod_data_source_file d4ce01094a2.cif
_cod_data_source_block a
_cod_database_code 7249705
_shelx_shelxl_version_number 2018/3
_shelx_space_group_comment
;
The symmetry employed for this shelxl refinement is uniquely defined
by the following loop, which should always be used as a source of
symmetry information in preference to the above space-group names.
They are only intended as comments.
;
_shelx_estimated_absorpt_t_min 0.766
_shelx_estimated_absorpt_t_max 0.817

loop_
_space_group_symop_operation_xyz
'x, y, z'
'-x, -y, -z'

loop_
_atom_site_label
_atom_site_type_symbol
_atom_site_fract_x
_atom_site_fract_y
_atom_site_fract_z
_atom_site_U_iso_or_equiv
_atom_site_adp_type
_atom_site_occupancy
_atom_site_site_symmetry_order
_atom_site_calc_flag
_atom_site_refinement_flags_posn
_atom_site_refinement_flags_adp
_atom_site_refinement_flags_occupancy
_atom_site_disorder_assembly
_atom_site_disorder_group
S1 S 0.4476(2) 1.26025(12) 0.25480(13) 0.0680(7) Uani 1 1 d . . . . .
S2 S 0.2390(3) 1.08750(15) 0.05272(15) 0.0833(9) Uani 1 1 d . . . . .
S3 S -0.2171(3) 0.8891(2) 0.26045(19) 0.1109(13) Uani 1 1 d . . . . .
S4 S 0.2947(3) 0.8419(2) 0.3269(2) 0.1200(15) Uani 1 1 d . . . . .
S5 S 0.0464(5) 0.6470(3) 0.5608(3) 0.157(2) Uani 1 1 d . U . . .
S6 S 0.7736(5) 0.5118(2) 0.9672(4) 0.161(2) Uani 1 1 d . . . . .
O1 O 0.4678(6) 1.2302(4) 0.3162(3) 0.084(2) Uani 1 1 d . . . . .
O9 O -0.2352(13) 0.9436(10) 0.2059(8) 0.226(8) Uani 1 1 d . . . . .
O10 O 0.3305(9) 0.8021(6) 0.2850(8) 0.174(6) Uani 1 1 d . . . . .
O11 O 0.3177(8) 0.9040(6) 0.3364(7) 0.165(6) Uani 1 1 d . . . . .
O12 O 0.3158(12) 0.7921(9) 0.3884(8) 0.184(6) Uani 1 1 d . . . . .
O13 O 0.082(2) 0.7119(8) 0.5212(11) 0.283(12) Uani 1 1 d . . . . .
O14 O 0.1139(8) 0.6027(6) 0.5965(5) 0.121(3) Uani 1 1 d . U . . .
O15 O -0.0593(14) 0.6517(7) 0.5991(7) 0.188(6) Uani 1 1 d . . . . .
O16 O 0.813(2) 0.4983(11) 0.9126(13) 0.39(2) Uani 1 1 d . . . . .
O17 O 0.7756(11) 0.5881(5) 0.9644(5) 0.140(4) Uani 1 1 d . . . . .
O18 O 0.829(2) 0.4822(14) 1.0071(16) 0.37(2) Uani 1 1 d . . . . .
N1 N 1.2972(8) 0.4649(5) 0.7207(10) 0.183(9) Uani 1 1 d D . . . .
O2 O 0.5480(6) 1.2739(4) 0.2096(3) 0.0767(19) Uani 1 1 d . . . . .
O3 O 0.3735(7) 1.3194(4) 0.2577(4) 0.091(2) Uani 1 1 d . . . . .
O4 O 0.3082(8) 1.0272(4) 0.0577(4) 0.101(3) Uani 1 1 d . . . . .
C2 C 0.3828(7) 1.1949(4) 0.2270(4) 0.052(2) Uani 1 1 d . . . . .
N2 N 0.5688(9) 0.0209(5) 1.1132(5) 0.097(3) Uani 1 1 d . . . . .
N3 N 0.0309(7) 0.2225(5) 0.9151(6) 0.090(3) Uani 1 1 d . . . . .
C15 C -0.0936(13) 0.8274(6) 0.3552(6) 0.099(4) Uani 1 1 d . U . . .
H15 H -0.169383 0.823768 0.358845 0.119 Uiso 1 1 calc R U . . .
C16 C -0.0155(10) 0.8668(6) 0.3010(6) 0.083(3) Uani 1 1 d . U . . .
C17 C -0.0717(15) 0.9003(9) 0.2570(9) 0.120(5) Uani 1 1 d . U . . .
C18 C -0.0156(17) 0.9387(9) 0.2113(9) 0.141(7) Uani 1 1 d . U . . .
H18 H -0.054624 0.965444 0.183050 0.169 Uiso 1 1 calc R U . . .
C19 C 0.1020(12) 0.9458(6) 0.1981(7) 0.097(4) Uani 1 1 d . . . . .
H19 H 0.136616 0.973467 0.161553 0.116 Uiso 1 1 calc R U . . .
C20 C 0.1620(14) 0.9105(7) 0.2407(7) 0.117(5) Uani 1 1 d D . . . .
H20 H 0.238426 0.912537 0.234828 0.141 Uiso 1 1 calc R U . . .
C21 C 0.0099(8) 0.5242(5) 0.5163(6) 0.072(3) Uani 1 1 d . . . . .
C22 C 0.0387(14) 0.5916(8) 0.4993(13) 0.133(7) Uani 1 1 d . . . . .
C3 C 0.3556(7) 1.1365(5) 0.2668(4) 0.059(2) Uani 1 1 d . . . . .
H3 H 0.366956 1.132591 0.308711 0.071 Uiso 1 1 calc R U . . .
C23 C 0.0625(15) 0.6048(12) 0.4422(13) 0.146(8) Uani 1 1 d . . . . .
H23 H 0.093503 0.648464 0.428323 0.175 Uiso 1 1 calc R U . . .
C24 C 0.0526(14) 0.5684(11) 0.3945(8) 0.133(5) Uani 1 1 d . U . . .
H24 H 0.069434 0.588269 0.352007 0.160 Uiso 1 1 calc R U . . .
C25 C 0.0152(14) 0.4976(9) 0.4114(9) 0.136(6) Uani 1 1 d . U . . .
H25 H 0.007094 0.468296 0.381508 0.163 Uiso 1 1 calc R U . . .
C26 C 0.5483(13) 0.5067(6) 0.9885(7) 0.105(5) Uani 1 1 d . . . . .
C27 C 0.6429(15) 0.4919(7) 1.0015(11) 0.135(6) Uani 1 1 d . U . . .
C28 C 0.619(3) 0.4516(9) 1.0619(13) 0.215(11) Uani 1 1 d . U . . .
H28A H 0.668535 0.410908 1.057046 0.258 Uiso 1 1 calc R U . . .
H28B H 0.648648 0.478657 1.089244 0.258 Uiso 1 1 calc R U . . .
C29 C 0.534(3) 0.4264(10) 1.0979(11) 0.200(9) Uani 1 1 d . U . . .
H29A H 0.528548 0.440619 1.140012 0.240 Uiso 1 1 calc R U . . .
H29B H 0.541113 0.375568 1.102132 0.240 Uiso 1 1 calc R U . . .
C30 C 0.434(2) 0.4473(9) 1.0759(8) 0.174(8) Uani 1 1 d . U . . .
H30A H 0.386566 0.472778 1.107378 0.209 Uiso 1 1 calc R U . . .
H30B H 0.395955 0.405643 1.072353 0.209 Uiso 1 1 calc R U . . .
C31 C 1.3711(9) 0.4225(6) 0.6958(8) 0.112(5) Uani 1 1 d . . . . .
H31 H 1.444515 0.435199 0.685266 0.134 Uiso 1 1 calc R U . . .
C32 C 1.3443(8) 0.3626(6) 0.6851(6) 0.086(3) Uani 1 1 d . . . . .
H32 H 1.396254 0.333470 0.662739 0.103 Uiso 1 1 calc R U . . .
C33 C 1.2375(7) 0.3417(5) 0.7073(5) 0.074(3) Uani 1 1 d . . . . .
H33 H 1.217450 0.298116 0.699854 0.088 Uiso 1 1 calc R U . . .
C34 C 1.1629(7) 0.3826(4) 0.7390(5) 0.058(2) Uani 1 1 d . . . . .
C35 C 1.1952(9) 0.4456(7) 0.7438(10) 0.150(8) Uani 1 1 d . . . . .
H35 H 1.144625 0.477193 0.763851 0.180 Uiso 1 1 calc R U . . .
C36 C 1.0481(6) 0.3645(4) 0.7646(4) 0.052(2) Uani 1 1 d . . . . .
C37 C 0.9983(8) 0.3168(5) 0.7394(6) 0.081(3) Uani 1 1 d . . . . .
H37 H 1.038759 0.293956 0.706370 0.098 Uiso 1 1 calc R U . . .
C38 C 0.8913(8) 0.3018(5) 0.7613(5) 0.077(3) Uani 1 1 d . . . . .
H38 H 0.859714 0.268387 0.743368 0.093 Uiso 1 1 calc R U . . .
C39 C 0.8301(6) 0.3337(4) 0.8077(4) 0.0456(18) Uani 1 1 d . . . . .
C40 C 0.8807(8) 0.3809(7) 0.8326(7) 0.108(5) Uani 1 1 d . . . . .
H40 H 0.841775 0.402818 0.866650 0.129 Uiso 1 1 calc R U . . .
C41 C 0.9866(8) 0.3965(6) 0.8087(7) 0.104(5) Uani 1 1 d . . . . .
H41 H 1.017097 0.431968 0.824632 0.125 Uiso 1 1 calc R U . . .
C42 C 0.7141(6) 0.3196(4) 0.8333(4) 0.0425(17) Uani 1 1 d . . . . .
C43 C 0.6317(6) 0.3505(4) 0.8059(4) 0.050(2) Uani 1 1 d . . . . .
C44 C 0.6917(6) 0.2701(4) 0.8909(4) 0.0422(17) Uani 1 1 d . . . . .
C45 C 0.7052(8) 0.2002(4) 0.8901(4) 0.058(2) Uani 1 1 d . . . . .
H45 H 0.730116 0.182827 0.851198 0.069 Uiso 1 1 calc R U . . .
C46 C 0.6834(8) 0.1548(4) 0.9443(4) 0.060(2) Uani 1 1 d . . . . .
H46 H 0.690242 0.106738 0.941797 0.072 Uiso 1 1 calc R U . . .
C47 C 0.6517(6) 0.1778(4) 1.0022(4) 0.0459(18) Uani 1 1 d . . . . .
C48 C 0.6397(8) 0.2472(5) 1.0035(5) 0.067(3) Uani 1 1 d . . . . .
H48 H 0.616324 0.264377 1.042575 0.080 Uiso 1 1 calc R U . . .
C49 C 0.6611(9) 0.2935(5) 0.9488(5) 0.072(3) Uani 1 1 d . . . . .
H49 H 0.654504 0.341541 0.951335 0.086 Uiso 1 1 calc R U . . .
C50 C 0.5957(11) 0.0639(5) 1.0601(5) 0.083(3) Uani 1 1 d . . . . .
H50 H 0.592802 0.048472 1.021249 0.099 Uiso 1 1 calc R U . . .
C51 C 0.6273(6) 0.1296(4) 1.0603(4) 0.052(2) Uani 1 1 d . . . . .
C52 C 0.6282(8) 0.1487(6) 1.1195(5) 0.070(3) Uani 1 1 d . . . . .
H52 H 0.647178 0.193880 1.123062 0.083 Uiso 1 1 calc R U . . .
C53 C 0.6015(9) 0.1018(7) 1.1729(5) 0.084(3) Uani 1 1 d . . . . .
H53 H 0.602605 0.115158 1.212824 0.101 Uiso 1 1 calc R U . . .
C54 C 0.5748(9) 0.0396(7) 1.1687(5) 0.079(3) Uani 1 1 d . . . . .
H54 H 0.559634 0.007371 1.205427 0.095 Uiso 1 1 calc R U . . .
C55 C 0.6526(6) 0.4018(4) 0.7494(4) 0.0437(18) Uani 1 1 d . . . . .
C56 C 0.6608(9) 0.4704(4) 0.7545(4) 0.069(3) Uani 1 1 d . . . . .
H56 H 0.656299 0.484190 0.794861 0.082 Uiso 1 1 calc R U . . .
C57 C 0.6758(10) 0.5204(4) 0.7020(4) 0.073(3) Uani 1 1 d . . . . .
H57 H 0.683559 0.567040 0.707208 0.087 Uiso 1 1 calc R U . . .
C58 C 0.6792(6) 0.5031(4) 0.6440(4) 0.0457(18) Uani 1 1 d . . . . .
C59 C 0.6672(8) 0.4344(4) 0.6388(4) 0.059(2) Uani 1 1 d . . . . .
H59 H 0.667444 0.421215 0.598613 0.071 Uiso 1 1 calc R U . . .
C60 C 0.6552(8) 0.3850(4) 0.6898(5) 0.064(3) Uani 1 1 d . . . . .
H60 H 0.648534 0.338375 0.684139 0.076 Uiso 1 1 calc R U . . .
C61 C 0.7362(8) 0.6551(5) 0.4843(5) 0.069(3) Uani 1 1 d . . . . .
H61 H 0.750400 0.689329 0.448983 0.083 Uiso 1 1 calc R U . . .
C62 C 0.7531(9) 0.5874(6) 0.4765(5) 0.082(3) Uani 1 1 d . . . . .
H62 H 0.779150 0.574802 0.435792 0.099 Uiso 1 1 calc R U . . .
C63 C 0.7326(8) 0.5362(5) 0.5276(4) 0.061(2) Uani 1 1 d . . . . .
H63 H 0.741932 0.489074 0.521480 0.073 Uiso 1 1 calc R U . . .
C64 C 0.6982(6) 0.5548(4) 0.5878(4) 0.0491(19) Uani 1 1 d . . . . .
C65 C 0.6812(7) 0.6253(4) 0.5928(5) 0.058(2) Uani 1 1 d . . . . .
H65 H 0.656031 0.639799 0.632881 0.069 Uiso 1 1 calc R U . . .
C66 C 0.5175(6) 0.3343(4) 0.8311(4) 0.0440(18) Uani 1 1 d . . . . .
C67 C 0.4719(7) 0.2775(5) 0.8176(6) 0.076(3) Uani 1 1 d . . . . .
H67 H 0.514395 0.247219 0.791528 0.091 Uiso 1 1 calc R U . . .
C68 C 0.3641(7) 0.2644(5) 0.8419(6) 0.081(3) Uani 1 1 d . . . . .
H68 H 0.335192 0.223964 0.833109 0.097 Uiso 1 1 calc R U . . .
C69 C 0.2984(6) 0.3065(4) 0.8775(4) 0.054(2) Uani 1 1 d . . . . .
C70 C 0.3429(10) 0.3624(7) 0.8904(8) 0.124(6) Uani 1 1 d . . . . .
H70 H 0.299416 0.392671 0.916170 0.149 Uiso 1 1 calc R U . . .
C71 C 0.4523(9) 0.3772(6) 0.8668(7) 0.112(5) Uani 1 1 d . . . . .
H71 H 0.480701 0.417624 0.875987 0.134 Uiso 1 1 calc R U . . .
C72 C 0.1368(8) 0.2370(6) 0.8883(6) 0.082(3) Uani 1 1 d . . . . .
H72 H 0.177278 0.209010 0.859264 0.098 Uiso 1 1 calc R U . . .
C73 C 0.1821(7) 0.2908(5) 0.9035(5) 0.064(2) Uani 1 1 d . . . . .
C74 C 0.1179(9) 0.3303(7) 0.9410(9) 0.122(6) Uani 1 1 d . . . . .
H74 H 0.145431 0.369202 0.953375 0.146 Uiso 1 1 calc R U . . .
C75 C 0.0090(11) 0.3138(9) 0.9621(11) 0.158(8) Uani 1 1 d . . . . .
H75 H -0.037326 0.343348 0.987264 0.189 Uiso 1 1 calc R U . . .
C76 C -0.0295(10) 0.2604(8) 0.9483(9) 0.125(6) Uani 1 1 d . . . . .
H76 H -0.103308 0.249921 0.963392 0.150 Uiso 1 1 calc R U . . .
C77 C -0.0142(12) 0.1647(10) 0.9029(9) 0.137(6) Uani 1 1 d . . . . .
H77A H 0.038570 0.142430 0.871348 0.164 Uiso 1 1 calc R U . . .
H77B H -0.078664 0.179078 0.884290 0.164 Uiso 1 1 calc R U . . .
C78 C -0.0490(16) 0.1094(12) 0.9629(13) 0.202(12) Uani 1 1 d . . . . .
H78A H -0.051218 0.063906 0.949480 0.303 Uiso 1 1 calc R U . . .
H78B H -0.120810 0.122303 0.985452 0.303 Uiso 1 1 calc R U . . .
H78C H 0.003484 0.107969 0.990662 0.303 Uiso 1 1 calc R U . . .
C79 C 0.6849(10) 0.7470(5) 0.5505(5) 0.074(3) Uani 1 1 d . . . . .
H79A H 0.681459 0.774737 0.509675 0.088 Uiso 1 1 calc R U . . .
H79B H 0.614723 0.753566 0.578822 0.088 Uiso 1 1 calc R U . . .
C80 C 0.7705(11) 0.7728(6) 0.5768(6) 0.088(3) Uani 1 1 d . . . . .
H80A H 0.763806 0.823057 0.573841 0.132 Uiso 1 1 calc R U . . .
H80B H 0.841195 0.759229 0.553363 0.132 Uiso 1 1 calc R U . . .
H80C H 0.763898 0.753306 0.620888 0.132 Uiso 1 1 calc R U . . .
C81 C 1.3697(17) 0.5466(14) 0.7611(16) 0.249(12) Uani 1 1 d . U . . .
H81A H 1.444534 0.561132 0.747591 0.374 Uiso 1 1 calc R U . . .
H81B H 1.368270 0.502283 0.787678 0.374 Uiso 1 1 calc R U . . .
H81C H 1.327127 0.581126 0.784824 0.374 Uiso 1 1 calc R U . . .
C82 C 1.3223(19) 0.5395(9) 0.7046(15) 0.208(9) Uani 1 1 d D U . . .
H82A H 1.256510 0.569182 0.702592 0.250 Uiso 1 1 calc R U . . .
H82B H 1.375362 0.548646 0.664966 0.250 Uiso 1 1 calc R U . . .
C83 C 0.535(2) -0.0499(10) 1.1051(8) 0.211(13) Uani 1 1 d D . . . .
H83A H 0.481409 -0.044795 1.077239 0.253 Uiso 1 1 calc R U . . .
H83B H 0.599035 -0.075758 1.084698 0.253 Uiso 1 1 calc R U . . .
C84 C 0.488(3) -0.0899(17) 1.1657(12) 0.288(17) Uiso 1 1 d D . . . .
H84A H 0.537384 -0.090836 1.195109 0.432 Uiso 1 1 calc R U . . .
H84B H 0.476011 -0.136976 1.158958 0.432 Uiso 1 1 calc R U . . .
H84C H 0.418516 -0.068116 1.183133 0.432 Uiso 1 1 calc R U . . .
C85 C 1.0368(7) 0.9909(4) 0.5176(4) 0.0466(18) Uani 1 1 d . . . . .
C86 C 1.0119(6) 0.9400(4) 0.5768(4) 0.0466(18) Uani 1 1 d . . . . .
C87 C 0.9804(7) 0.9617(4) 0.6357(4) 0.057(2) Uani 1 1 d . . . . .
H87 H 0.972683 1.009427 0.639648 0.068 Uiso 1 1 calc R U . . .
C88 C 0.9607(7) 0.9141(4) 0.6882(4) 0.057(2) Uani 1 1 d . . . . .
H88 H 0.940856 0.929669 0.728167 0.069 Uiso 1 1 calc R U . . .
C89 C 0.9687(7) 0.8449(4) 0.6845(4) 0.0496(19) Uani 1 1 d . . . . .
C90 C 1.0002(7) 0.8231(4) 0.6249(4) 0.056(2) Uani 1 1 d . . . . .
H90 H 1.007414 0.775330 0.620955 0.067 Uiso 1 1 calc R U . . .
C91 C 1.0207(7) 0.8706(4) 0.5721(4) 0.054(2) Uani 1 1 d . . . . .
H91 H 1.041228 0.855270 0.532022 0.065 Uiso 1 1 calc R U . . .
C92 C 0.8906(9) 0.6984(6) 0.8463(6) 0.081(3) Uani 1 1 d . . . . .
H92 H 0.872610 0.664874 0.881897 0.097 Uiso 1 1 calc R U . . .
C93 C 0.9275(9) 0.7577(6) 0.8526(5) 0.077(3) Uani 1 1 d . . . . .
H93 H 0.937031 0.766994 0.892632 0.092 Uiso 1 1 calc R U . . .
C94 C 0.9532(8) 0.8084(5) 0.7993(4) 0.068(3) Uani 1 1 d . . . . .
H94 H 0.977172 0.852120 0.803934 0.081 Uiso 1 1 calc R U . . .
C95 C 0.9433(7) 0.7937(4) 0.7412(4) 0.058(2) Uani 1 1 d . . . . .
C96 C 0.9020(9) 0.7304(5) 0.7365(6) 0.075(3) Uani 1 1 d . . . . .
H96 H 0.890810 0.719546 0.697380 0.090 Uiso 1 1 calc R U . . .
C97 C 0.8365(14) 0.6167(7) 0.7830(10) 0.151(8) Uani 1 1 d D . . . .
H97A H 0.781160 0.623414 0.756096 0.181 Uiso 1 1 calc R U . . .
H97B H 0.802545 0.593877 0.824658 0.181 Uiso 1 1 calc R U . . .
C98 C 1.1497(7) 1.0155(4) 0.5025(4) 0.053(2) Uani 1 1 d . . . . .
C99 C 1.2189(8) 1.0049(5) 0.4480(5) 0.069(3) Uani 1 1 d . . . . .
H99 H 1.194976 0.981454 0.418158 0.083 Uiso 1 1 calc R U . . .
C100 C 1.3269(9) 1.0287(5) 0.4355(5) 0.072(3) Uani 1 1 d . . . . .
H100 H 1.374116 1.021771 0.397299 0.086 Uiso 1 1 calc R U . . .
C101 C 1.3622(8) 1.0614(4) 0.4788(4) 0.059(2) Uani 1 1 d . . . . .
C102 C 1.2934(10) 1.0710(5) 0.5331(5) 0.074(3) Uani 1 1 d . . . . .
H102 H 1.318154 1.093231 0.563282 0.089 Uiso 1 1 calc R U . . .
C103 C 1.1900(9) 1.0495(5) 0.5454(5) 0.068(3) Uani 1 1 d . . . . .
H103 H 1.144036 1.057589 0.583681 0.082 Uiso 1 1 calc R U . . .
C104 C 1.5375(10) 1.0884(9) 0.4089(6) 0.110(5) Uani 1 1 d . . . . .
H104 H 1.509855 1.070889 0.376990 0.132 Uiso 1 1 calc R U . . .
C105 C 1.4758(9) 1.0882(5) 0.4646(5) 0.067(3) Uani 1 1 d . . . . .
C106 C 1.5208(11) 1.1114(7) 0.5095(6) 0.091(4) Uani 1 1 d . . . . .
H106 H 1.481471 1.109728 0.551222 0.110 Uiso 1 1 calc R U . . .
C107 C 1.6257(11) 1.1377(7) 0.4940(8) 0.102(4) Uani 1 1 d . . . . .
H107 H 1.655583 1.156389 0.524479 0.122 Uiso 1 1 calc R U . . .
C108 C 1.6811(12) 1.1361(8) 0.4375(7) 0.100(4) Uani 1 1 d . . . . .
H108 H 1.752686 1.152230 0.427400 0.120 Uiso 1 1 calc R U . . .
C109 C 1.699(2) 1.1491(12) 0.3287(11) 0.256(14) Uiso 1 1 d D . . . .
H10A H 1.650479 1.165013 0.298750 0.307 Uiso 1 1 calc R U . . .
H10B H 1.751744 1.183945 0.330022 0.307 Uiso 1 1 calc R U . . .
C110 C 1.7429(16) 1.0793(10) 0.3259(9) 0.143(6) Uiso 1 1 d D . . . .
H11D H 1.791307 1.076594 0.285487 0.215 Uiso 1 1 calc R U . . .
H11E H 1.683683 1.047692 0.330629 0.215 Uiso 1 1 calc R U . . .
H11F H 1.783378 1.066505 0.359861 0.215 Uiso 1 1 calc R U . . .
C112 C 0.929(2) 0.5724(14) 0.7541(13) 0.218(11) Uiso 1 1 d D . . . .
H11A H 0.911006 0.523890 0.764721 0.326 Uiso 1 1 calc R U . . .
H11B H 0.994001 0.580316 0.770380 0.326 Uiso 1 1 calc R U . . .
H11C H 0.943343 0.584265 0.708478 0.326 Uiso 1 1 calc R U . . .
N4 N 0.7000(7) 0.6736(4) 0.5410(4) 0.0621(19) Uani 1 1 d . . . . .
C4 C 0.3108(7) 1.0818(4) 0.2459(5) 0.058(2) Uani 1 1 d . . . . .
H4 H 0.292516 1.041177 0.273960 0.069 Uiso 1 1 calc R U . . .
N5 N 0.8781(8) 0.6848(4) 0.7894(6) 0.089(3) Uani 1 1 d . . . . .
N6 N 1.6409(9) 1.1130(8) 0.3949(5) 0.121(5) Uani 1 1 d D . . . .
O5 O 0.1344(7) 1.0793(4) 0.0936(4) 0.098(3) Uani 1 1 d . . . . .
O6 O 0.2334(9) 1.1140(5) -0.0133(4) 0.114(3) Uani 1 1 d . . . . .
O7 O -0.2731(9) 0.9089(8) 0.3137(5) 0.168(6) Uani 1 1 d . . . . .
O8 O -0.2165(9) 0.8266(7) 0.2428(8) 0.198(8) Uani 1 1 d . . . . .
C5 C 0.2936(7) 1.0861(4) 0.1871(5) 0.058(2) Uani 1 1 d . . . . .
H5 H 0.264762 1.048253 0.173700 0.070 Uiso 1 1 calc R U . . .
C6 C 0.3180(6) 1.1463(4) 0.1449(4) 0.0487(19) Uani 1 1 d . . . . .
C7 C 0.3018(7) 1.1531(4) 0.0810(4) 0.056(2) Uani 1 1 d . . . . .
C8 C 0.3285(8) 1.2118(5) 0.0406(5) 0.069(3) Uani 1 1 d . . . . .
H8 H 0.318224 1.214777 -0.001476 0.082 Uiso 1 1 calc R U . . .
C9 C 0.3712(8) 1.2678(5) 0.0610(5) 0.070(3) Uani 1 1 d . . . . .
H9 H 0.388209 1.308797 0.033167 0.084 Uiso 1 1 calc R U . . .
C10 C 0.3882(8) 1.2624(4) 0.1224(4) 0.058(2) Uani 1 1 d . . . . .
H10 H 0.416577 1.300117 0.136373 0.069 Uiso 1 1 calc R U . . .
C11 C 0.0951(10) 0.8686(6) 0.2974(7) 0.089(4) Uani 1 1 d D U . . .
C12 C 0.1476(13) 0.8344(7) 0.3419(8) 0.101(4) Uani 1 1 d . U . . .
C13 C 0.0869(18) 0.8023(9) 0.3912(9) 0.143(7) Uani 1 1 d . . . . .
H13 H 0.122776 0.781080 0.423482 0.172 Uiso 1 1 calc R U . . .
C14 C -0.0246(14) 0.7957(9) 0.4017(8) 0.119(5) Uani 1 1 d . . . . .
H14 H -0.058903 0.770231 0.439647 0.143 Uiso 1 1 calc R U . . .
C1 C 0.3641(7) 1.2019(4) 0.1642(4) 0.051(2) Uani 1 1 d . . . . .

loop_
_atom_site_aniso_label
_atom_site_aniso_U_11
_atom_site_aniso_U_22
_atom_site_aniso_U_33
_atom_site_aniso_U_23
_atom_site_aniso_U_13
_atom_site_aniso_U_12
S1 0.0721(16) 0.0568(14) 0.0811(17) -0.0266(12) -0.0124(13) -0.0178(11)
S2 0.102(2) 0.0718(17) 0.091(2) -0.0244(15) -0.0401(17) -0.0193(15)
S3 0.090(2) 0.137(3) 0.119(3) -0.057(2) -0.040(2) 0.039(2)
S4 0.095(2) 0.122(3) 0.175(4) -0.095(3) -0.066(2) 0.037(2)
S5 0.167(5) 0.110(4) 0.204(6) -0.056(4) -0.034(4) -0.012(3)
S6 0.156(5) 0.083(3) 0.219(6) -0.016(3) 0.022(4) 0.006(3)
O1 0.087(5) 0.094(5) 0.076(5) -0.013(4) -0.023(4) -0.035(4)
O9 0.169(13) 0.28(2) 0.208(15) 0.013(14) -0.043(11) 0.105(13)
O10 0.112(8) 0.147(9) 0.300(17) -0.161(11) -0.052(9) 0.042(7)
O11 0.104(7) 0.141(9) 0.299(16) -0.145(11) -0.085(9) 0.029(6)
O12 0.163(12) 0.219(16) 0.193(14) -0.060(12) -0.070(11) 0.023(11)
O13 0.41(3) 0.093(10) 0.32(3) -0.059(13) 0.01(2) -0.046(14)
O14 0.106(7) 0.128(7) 0.148(8) -0.100(6) -0.016(5) -0.013(5)
O15 0.230(16) 0.141(10) 0.168(12) -0.070(9) 0.045(11) 0.037(10)
O16 0.45(4) 0.199(18) 0.38(3) -0.10(2) 0.27(3) 0.06(2)
O17 0.181(11) 0.093(7) 0.132(9) -0.005(6) 0.008(8) -0.035(7)
O18 0.28(3) 0.29(3) 0.43(4) 0.23(3) 0.00(3) 0.04(2)
N1 0.046(6) 0.062(6) 0.43(3) -0.080(11) 0.023(9) -0.018(5)
O2 0.073(5) 0.071(4) 0.088(5) -0.018(4) -0.006(4) -0.029(3)
O3 0.097(6) 0.060(4) 0.126(7) -0.047(4) -0.022(5) -0.007(4)
O4 0.152(8) 0.064(5) 0.105(6) -0.039(4) -0.048(6) 0.001(5)
C2 0.051(5) 0.038(4) 0.071(6) -0.020(4) -0.011(4) -0.005(3)
N2 0.124(9) 0.084(7) 0.072(6) 0.001(5) 0.004(6) -0.022(6)
N3 0.041(5) 0.079(6) 0.144(9) 0.004(6) -0.012(5) -0.024(4)
C15 0.128(11) 0.064(7) 0.109(9) -0.057(6) 0.002(7) -0.013(6)
C16 0.085(8) 0.067(7) 0.107(8) -0.052(6) -0.012(6) -0.001(5)
C17 0.138(14) 0.108(11) 0.126(12) -0.063(9) -0.025(10) -0.004(9)
C18 0.181(19) 0.120(13) 0.142(14) -0.060(10) -0.035(12) -0.050(11)
C19 0.104(10) 0.077(8) 0.123(11) -0.015(7) -0.044(8) -0.028(7)
C20 0.157(14) 0.073(8) 0.147(14) -0.063(9) -0.058(12) -0.003(9)
C21 0.062(6) 0.053(5) 0.111(9) -0.040(5) -0.024(6) 0.016(4)
C22 0.083(11) 0.068(9) 0.25(2) -0.041(13) -0.021(14) 0.015(7)
C3 0.056(5) 0.063(6) 0.061(5) -0.016(4) -0.014(4) -0.001(4)
C23 0.084(11) 0.150(18) 0.20(2) -0.052(18) 0.003(14) 0.027(10)
C24 0.126(14) 0.165(11) 0.101(11) -0.021(12) -0.021(10) 0.051(11)
C25 0.142(14) 0.136(10) 0.145(15) -0.079(11) -0.045(11) 0.075(10)
C26 0.146(15) 0.059(7) 0.119(12) -0.060(8) -0.006(11) -0.027(9)
C27 0.124(13) 0.046(7) 0.233(17) -0.036(8) -0.011(13) -0.025(8)
C28 0.36(3) 0.056(9) 0.246(19) -0.014(11) -0.081(18) -0.086(15)
C29 0.38(2) 0.076(12) 0.168(19) -0.007(11) -0.097(15) -0.106(15)
C30 0.34(2) 0.085(11) 0.109(12) -0.018(9) -0.047(14) -0.112(14)
C31 0.044(6) 0.065(7) 0.209(16) 0.002(9) 0.005(8) -0.003(5)
C32 0.045(6) 0.085(8) 0.125(10) -0.028(7) -0.002(6) 0.000(5)
C33 0.045(5) 0.070(6) 0.107(8) -0.031(6) -0.003(5) -0.001(4)
C34 0.039(5) 0.042(4) 0.088(7) 0.004(4) -0.011(4) -0.005(3)
C35 0.037(6) 0.074(8) 0.33(3) -0.078(12) 0.012(9) -0.005(5)
C36 0.033(4) 0.042(4) 0.082(6) -0.014(4) -0.007(4) 0.001(3)
C37 0.057(6) 0.071(6) 0.113(9) -0.048(6) 0.020(6) -0.015(5)
C38 0.048(5) 0.073(6) 0.111(8) -0.051(6) 0.015(5) -0.017(5)
C39 0.040(4) 0.029(4) 0.068(5) -0.011(3) -0.007(4) -0.002(3)
C40 0.049(6) 0.121(10) 0.162(12) -0.106(10) 0.028(7) -0.032(6)
C41 0.047(6) 0.108(9) 0.170(12) -0.100(9) 0.014(7) -0.029(6)
C42 0.036(4) 0.032(4) 0.060(5) -0.015(3) -0.003(3) -0.001(3)
C43 0.040(4) 0.039(4) 0.072(6) -0.020(4) -0.005(4) -0.002(3)
C44 0.029(4) 0.038(4) 0.060(5) -0.013(4) -0.005(3) -0.001(3)
C45 0.076(6) 0.038(4) 0.054(5) -0.011(4) 0.002(4) 0.005(4)
C46 0.075(6) 0.041(5) 0.064(6) -0.017(4) -0.008(5) 0.010(4)
C47 0.036(4) 0.046(4) 0.053(5) -0.011(4) 0.003(3) -0.001(3)
C48 0.076(7) 0.054(5) 0.065(6) -0.027(5) 0.009(5) 0.008(5)
C49 0.095(8) 0.042(5) 0.074(7) -0.020(5) 0.002(5) 0.005(5)
C50 0.132(10) 0.060(6) 0.050(6) -0.003(5) 0.000(6) -0.021(6)
C51 0.038(4) 0.060(5) 0.058(5) -0.020(4) -0.001(4) 0.006(4)
C52 0.067(6) 0.080(7) 0.067(6) -0.026(5) -0.018(5) 0.016(5)
C53 0.081(8) 0.117(10) 0.056(6) -0.023(7) -0.015(5) 0.032(7)
C54 0.079(7) 0.087(8) 0.060(7) -0.001(6) 0.001(5) 0.021(6)
C55 0.036(4) 0.034(4) 0.062(5) -0.004(4) -0.012(3) -0.004(3)
C56 0.117(9) 0.035(4) 0.056(5) -0.008(4) -0.019(5) -0.013(5)
C57 0.127(9) 0.036(5) 0.058(6) -0.012(4) -0.022(6) -0.004(5)
C58 0.034(4) 0.040(4) 0.066(5) -0.013(4) -0.012(4) -0.002(3)
C59 0.076(6) 0.051(5) 0.051(5) -0.016(4) -0.005(4) -0.014(4)
C60 0.082(7) 0.032(4) 0.075(6) -0.019(4) 0.002(5) -0.019(4)
C61 0.078(7) 0.061(6) 0.059(6) 0.007(5) 0.000(5) 0.002(5)
C62 0.086(8) 0.100(9) 0.053(6) -0.014(6) 0.002(5) 0.022(6)
C63 0.064(6) 0.054(5) 0.066(6) -0.010(4) -0.016(5) 0.014(4)
C64 0.045(5) 0.048(5) 0.056(5) -0.011(4) -0.008(4) -0.007(3)
C65 0.053(5) 0.054(5) 0.065(6) -0.001(4) -0.011(4) -0.009(4)
C66 0.031(4) 0.032(4) 0.068(5) -0.005(3) -0.006(3) -0.004(3)
C67 0.042(5) 0.064(6) 0.124(9) -0.043(6) 0.003(5) -0.008(4)
C68 0.039(5) 0.063(6) 0.146(10) -0.045(6) -0.008(6) -0.014(4)
C69 0.033(4) 0.046(5) 0.080(6) 0.001(4) -0.009(4) -0.003(3)
C70 0.064(7) 0.106(10) 0.195(15) -0.092(10) 0.054(8) -0.030(7)
C71 0.060(7) 0.092(8) 0.184(14) -0.090(9) 0.033(8) -0.037(6)
C72 0.041(5) 0.076(7) 0.121(9) -0.002(6) -0.001(5) -0.012(5)
C73 0.037(5) 0.056(5) 0.093(7) 0.005(5) -0.011(5) 0.002(4)
C74 0.046(7) 0.090(9) 0.218(17) -0.041(10) 0.017(8) -0.003(6)
C75 0.046(8) 0.119(13) 0.28(3) -0.035(14) 0.032(10) -0.003(8)
C76 0.041(7) 0.087(9) 0.226(19) -0.020(11) 0.024(9) -0.003(6)
C77 0.077(10) 0.186(18) 0.155(15) -0.052(14) -0.009(9) -0.033(11)
C78 0.096(13) 0.17(2) 0.31(3) 0.04(2) -0.013(17) 0.006(13)
C79 0.099(8) 0.046(5) 0.072(6) 0.005(5) -0.011(6) -0.012(5)
C80 0.113(10) 0.071(7) 0.079(7) 0.004(6) -0.019(7) -0.023(6)
C81 0.114(14) 0.24(3) 0.46(3) -0.23(3) -0.119(17) 0.062(15)
C82 0.143(17) 0.136(17) 0.37(3) -0.02(2) -0.108(18) -0.021(13)
C83 0.39(4) 0.143(16) 0.083(11) 0.025(10) 0.014(16) -0.14(2)
C85 0.053(5) 0.036(4) 0.053(5) -0.019(4) -0.008(3) -0.001(3)
C86 0.043(4) 0.040(4) 0.059(5) -0.015(4) -0.008(4) -0.005(3)
C87 0.063(5) 0.036(4) 0.070(6) -0.023(4) 0.006(4) -0.008(4)
C88 0.066(6) 0.047(5) 0.057(5) -0.025(4) 0.006(4) -0.010(4)
C89 0.049(5) 0.049(5) 0.056(5) -0.016(4) -0.013(4) -0.007(4)
C90 0.064(6) 0.036(4) 0.070(6) -0.020(4) -0.013(4) 0.003(4)
C91 0.064(5) 0.042(4) 0.062(5) -0.027(4) -0.017(4) 0.009(4)
C92 0.075(7) 0.085(8) 0.078(8) 0.002(6) -0.009(6) -0.003(6)
C93 0.074(7) 0.089(8) 0.063(6) -0.001(6) -0.007(5) -0.017(6)
C94 0.074(6) 0.078(7) 0.051(5) -0.014(5) -0.001(5) -0.021(5)
C95 0.050(5) 0.054(5) 0.068(6) -0.009(4) -0.006(4) -0.008(4)
C96 0.077(7) 0.051(6) 0.099(8) -0.002(5) -0.026(6) -0.006(5)
C97 0.140(14) 0.066(8) 0.25(2) 0.036(11) -0.074(15) -0.044(9)
C98 0.057(5) 0.042(4) 0.060(5) -0.008(4) -0.011(4) -0.003(4)
C99 0.061(6) 0.078(7) 0.073(6) -0.031(5) -0.009(5) 0.007(5)
C100 0.076(7) 0.072(6) 0.071(6) -0.033(5) -0.013(5) 0.014(5)
C101 0.068(6) 0.051(5) 0.062(6) -0.006(4) -0.020(5) -0.004(4)
C102 0.100(8) 0.064(6) 0.059(6) -0.005(5) -0.012(6) -0.025(6)
C103 0.080(7) 0.064(6) 0.061(6) -0.018(5) -0.003(5) -0.023(5)
C104 0.078(8) 0.190(16) 0.072(8) -0.016(9) -0.027(7) -0.041(9)
C105 0.076(7) 0.053(5) 0.075(7) -0.003(5) -0.033(6) 0.009(5)
C106 0.095(9) 0.107(9) 0.084(8) -0.036(7) -0.027(7) -0.010(7)
C107 0.087(9) 0.107(10) 0.134(13) -0.033(9) -0.060(9) -0.005(7)
C108 0.088(9) 0.118(11) 0.096(10) 0.006(8) -0.033(8) -0.006(8)
N4 0.072(5) 0.051(4) 0.061(5) 0.000(4) -0.010(4) -0.006(4)
C4 0.055(5) 0.047(5) 0.073(6) -0.001(4) -0.015(4) -0.013(4)
N5 0.079(6) 0.051(5) 0.133(9) 0.015(6) -0.025(6) -0.011(4)
N6 0.092(8) 0.194(13) 0.080(7) 0.014(7) -0.025(6) -0.078(8)
O5 0.092(6) 0.093(6) 0.121(7) -0.006(5) -0.049(5) -0.033(5)
O6 0.172(9) 0.106(6) 0.084(6) -0.012(5) -0.065(6) -0.028(6)
O7 0.111(8) 0.270(16) 0.129(9) -0.089(10) -0.018(7) 0.078(9)
O8 0.110(8) 0.198(13) 0.35(2) -0.203(14) -0.078(10) 0.011(8)
C5 0.056(5) 0.044(5) 0.082(7) -0.014(4) -0.022(5) -0.008(4)
C6 0.043(4) 0.041(4) 0.065(5) -0.013(4) -0.009(4) -0.006(3)
C7 0.058(5) 0.045(5) 0.065(6) -0.011(4) -0.012(4) -0.003(4)
C8 0.064(6) 0.075(7) 0.065(6) -0.013(5) -0.008(5) -0.003(5)
C9 0.075(7) 0.051(5) 0.081(7) -0.008(5) -0.007(5) -0.006(5)
C10 0.071(6) 0.033(4) 0.072(6) -0.009(4) -0.012(5) -0.015(4)
C11 0.090(8) 0.068(7) 0.127(10) -0.074(7) -0.032(7) 0.018(6)
C12 0.126(12) 0.070(8) 0.119(11) -0.050(7) -0.031(8) 0.008(7)
C13 0.174(19) 0.117(13) 0.130(14) -0.066(11) 0.032(13) -0.028(12)
C14 0.105(12) 0.138(14) 0.104(11) -0.027(10) 0.017(9) -0.008(10)
C1 0.046(5) 0.041(4) 0.066(5) -0.020(4) -0.002(4) -0.003(3)

loop_
_atom_type_symbol
_atom_type_description
_atom_type_scat_dispersion_real
_atom_type_scat_dispersion_imag
_atom_type_scat_source
C C 0.0181 0.0091 'International Tables Vol C Tables 4.2.6.8 and 6.1.1.4'
H H 0.0000 0.0000 'International Tables Vol C Tables 4.2.6.8 and 6.1.1.4'
N N 0.0311 0.0180 'International Tables Vol C Tables 4.2.6.8 and 6.1.1.4'
O O 0.0492 0.0322 'International Tables Vol C Tables 4.2.6.8 and 6.1.1.4'
S S 0.3331 0.5567 'International Tables Vol C Tables 4.2.6.8 and 6.1.1.4'

loop_
_geom_angle_atom_site_label_1
_geom_angle_atom_site_label_2
_geom_angle_atom_site_label_3
_geom_angle
_geom_angle_site_symmetry_1
_geom_angle_site_symmetry_3
_geom_angle_publ_flag
O3 S1 O1 113.1(5) . . ?
O3 S1 O2 112.8(5) . . ?
O1 S1 O2 112.0(5) . . ?
O3 S1 C2 106.9(4) . . ?
O1 S1 C2 105.3(4) . . ?
O2 S1 C2 106.1(4) . . ?
O4 S2 O5 112.7(6) . . ?
O4 S2 O6 112.5(6) . . ?
O5 S2 O6 114.0(6) . . ?
O4 S2 C7 106.1(5) . . ?
O5 S2 C7 105.3(5) . . ?
O6 S2 C7 105.3(5) . . ?
O8 S3 O7 125.8(11) . . ?
O8 S3 O9 109.3(11) . . ?
O7 S3 O9 108.4(9) . . ?
O8 S3 C17 101.6(7) . . ?
O7 S3 C17 109.1(8) . . ?
O9 S3 C17 99.1(10) . . ?
O10 S4 O11 135.0(10) . . ?
O10 S4 O12 99.6(9) . . ?
O11 S4 O12 105.0(9) . . ?
O10 S4 C12 104.8(6) . . ?
O11 S4 C12 109.0(6) . . ?
O12 S4 C12 96.7(8) . . ?
O15 S5 O14 107.9(9) . . ?
O15 S5 O13 114.4(12) . . ?
O14 S5 O13 124.1(13) . . ?
O15 S5 C22 108.0(9) . . ?
O14 S5 C22 99.4(7) . . ?
O13 S5 C22 100.5(11) . . ?
O16 S6 O18 111(2) . . ?
O16 S6 O17 105.9(12) . . ?
O18 S6 O17 110.5(18) . . ?
O16 S6 C27 121.0(18) . . ?
O18 S6 C27 103.5(15) . . ?
O17 S6 C27 104.5(7) . . ?
C31 N1 C35 121.7(10) . . ?
C31 N1 C82 115.3(15) . . ?
C35 N1 C82 120.5(13) . . ?
C3 C2 C1 120.5(7) . . ?
C3 C2 S1 118.0(7) . . ?
C1 C2 S1 121.5(6) . . ?
C54 N2 C50 121.2(11) . . ?
C54 N2 C83 123.2(11) . . ?
C50 N2 C83 115.6(11) . . ?
C76 N3 C77 116.4(12) . . ?
C76 N3 C72 123.6(11) . . ?
C77 N3 C72 120.0(12) . . ?
C14 C15 C16 105.7(13) . . ?
C17 C16 C11 125.1(15) . . ?
C17 C16 C15 110.3(14) . . ?
C11 C16 C15 124.6(14) . . ?
C18 C17 C16 115.9(19) . . ?
C18 C17 S3 121.0(17) . . ?
C16 C17 S3 123.0(14) . . ?
C17 C18 C19 127(2) . . ?
C20 C19 C18 118.3(15) . . ?
C19 C20 C11 114.9(15) . . ?
C21 C21 C22 132.4(19) 2_566 . ?
C21 C21 C25 113.5(15) 2_566 2_566 ?
C22 C21 C25 113.9(15) . 2_566 ?
C23 C22 C21 111(2) . . ?
C23 C22 S5 129.1(18) . . ?
C21 C22 S5 119.8(18) . . ?
C2 C3 C4 120.1(9) . . ?
C22 C23 C24 132(3) . . ?
C23 C24 C25 117.9(19) . . ?
C24 C25 C21 112.5(13) . 2_566 ?
C26 C26 C27 139(2) 2_667 . ?
C26 C26 C30 115(2) 2_667 2_667 ?
C27 C26 C30 106.3(18) . 2_667 ?
C26 C27 C28 102.6(19) . . ?
C26 C27 S6 136.3(18) . . ?
C28 C27 S6 121(2) . . ?
C29 C28 C27 136(3) . . ?
C28 C29 C30 114(2) . . ?
C29 C30 C26 113(2) . 2_667 ?
N1 C31 C32 120.1(11) . . ?
C31 C32 C33 119.0(11) . . ?
C34 C33 C32 121.1(10) . . ?
C35 C34 C33 115.9(9) . . ?
C35 C34 C36 119.2(9) . . ?
C33 C34 C36 124.7(8) . . ?
N1 C35 C34 121.6(11) . . ?
C41 C36 C37 116.6(8) . . ?
C41 C36 C34 122.1(8) . . ?
C37 C36 C34 121.1(8) . . ?
C38 C37 C36 121.4(9) . . ?
C39 C38 C37 121.4(9) . . ?
C38 C39 C40 116.8(8) . . ?
C38 C39 C42 123.9(7) . . ?
C40 C39 C42 119.4(7) . . ?
C41 C40 C39 120.8(9) . . ?
C36 C41 C40 123.0(9) . . ?
C43 C42 C44 121.1(7) . . ?
C43 C42 C39 122.8(7) . . ?
C44 C42 C39 116.1(7) . . ?
C42 C43 C66 121.8(8) . . ?
C42 C43 C55 121.8(7) . . ?
C66 C43 C55 116.4(7) . . ?
C45 C44 C49 117.4(8) . . ?
C45 C44 C42 122.4(7) . . ?
C49 C44 C42 120.2(7) . . ?
C44 C45 C46 121.5(8) . . ?
C45 C46 C47 121.3(8) . . ?
C48 C47 C46 117.4(8) . . ?
C48 C47 C51 120.9(8) . . ?
C46 C47 C51 121.6(7) . . ?
C47 C48 C49 121.6(8) . . ?
C44 C49 C48 120.7(8) . . ?
N2 C50 C51 122.0(10) . . ?
C50 C51 C52 115.5(9) . . ?
C50 C51 C47 121.8(8) . . ?
C52 C51 C47 122.6(8) . . ?
C53 C52 C51 120.3(10) . . ?
C54 C53 C52 120.6(11) . . ?
C53 C54 N2 120.4(11) . . ?
C56 C55 C60 116.5(8) . . ?
C56 C55 C43 120.9(8) . . ?
C60 C55 C43 122.4(7) . . ?
C55 C56 C57 122.0(8) . . ?
C58 C57 C56 120.7(8) . . ?
C57 C58 C59 117.6(8) . . ?
C57 C58 C64 121.5(7) . . ?
C59 C58 C64 120.9(7) . . ?
C60 C59 C58 122.0(8) . . ?
C59 C60 C55 121.1(7) . . ?
N4 C61 C62 120.3(9) . . ?
C61 C62 C63 120.9(9) . . ?
C62 C63 C64 119.5(9) . . ?
C63 C64 C65 116.9(8) . . ?
C63 C64 C58 122.1(7) . . ?
C65 C64 C58 121.0(8) . . ?
N4 C65 C64 121.4(9) . . ?
C71 C66 C67 117.5(8) . . ?
C71 C66 C43 120.5(7) . . ?
C67 C66 C43 122.0(7) . . ?
C66 C67 C68 120.2(9) . . ?
C69 C68 C67 122.9(8) . . ?
C68 C69 C70 116.9(8) . . ?
C68 C69 C73 121.8(8) . . ?
C70 C69 C73 121.3(9) . . ?
C69 C70 C71 121.7(10) . . ?
C66 C71 C70 120.8(9) . . ?
C73 C72 N3 119.5(11) . . ?
C74 C73 C72 116.5(10) . . ?
C74 C73 C69 122.4(10) . . ?
C72 C73 C69 121.1(9) . . ?
C73 C74 C75 119.4(14) . . ?
C76 C75 C74 121.8(16) . . ?
N3 C76 C75 118.8(13) . . ?
N3 C77 C78 114.5(17) . . ?
C80 C79 N4 113.9(10) . . ?
N1 C82 C81 97.1(19) . . ?
C84 C83 N2 112.4(19) . . ?
C85 C85 C98 124.3(10) 2_776 . ?
C85 C85 C86 121.2(10) 2_776 . ?
C98 C85 C86 114.5(7) . . ?
C91 C86 C87 119.0(8) . . ?
C91 C86 C85 119.3(7) . . ?
C87 C86 C85 121.7(7) . . ?
C88 C87 C86 120.0(7) . . ?
C89 C88 C87 121.9(8) . . ?
C88 C89 C90 118.0(8) . . ?
C88 C89 C95 121.6(8) . . ?
C90 C89 C95 120.3(7) . . ?
C91 C90 C89 120.3(7) . . ?
C86 C91 C90 120.8(8) . . ?
C93 C92 N5 120.1(11) . . ?
C92 C93 C94 119.9(11) . . ?
C95 C94 C93 119.7(9) . . ?
C94 C95 C96 118.6(9) . . ?
C94 C95 C89 121.5(8) . . ?
C96 C95 C89 119.7(9) . . ?
N5 C96 C95 118.5(11) . . ?
N5 C97 C112 109.0(16) . . ?
C99 C98 C103 117.3(9) . . ?
C99 C98 C85 122.2(8) . . ?
C103 C98 C85 120.5(8) . . ?
C98 C99 C100 120.5(9) . . ?
C101 C100 C99 119.9(9) . . ?
C102 C101 C100 119.1(10) . . ?
C102 C101 C105 121.2(9) . . ?
C100 C101 C105 119.7(9) . . ?
C101 C102 C103 121.8(10) . . ?
C102 C103 C98 121.3(9) . . ?
C105 C104 N6 122.6(12) . . ?
C104 C105 C106 116.4(11) . . ?
C104 C105 C101 121.6(10) . . ?
C106 C105 C101 122.0(11) . . ?
C105 C106 C107 120.2(12) . . ?
C108 C107 C106 119.2(12) . . ?
N6 C108 C107 121.4(14) . . ?
C110 C109 N6 79.6(14) . . ?
C109 C110 N6 53.2(10) . . ?
C61 N4 C65 120.9(8) . . ?
C61 N4 C79 120.9(8) . . ?
C65 N4 C79 118.1(8) . . ?
C5 C4 C3 121.1(8) . . ?
C92 N5 C96 123.0(10) . . ?
C92 N5 C97 119.4(12) . . ?
C96 N5 C97 117.6(13) . . ?
C108 N6 C104 120.1(13) . . ?
C108 N6 C109 108.1(16) . . ?
C104 N6 C109 125.8(16) . . ?
C108 N6 C110 116.9(12) . . ?
C104 N6 C110 118.3(12) . . ?
C109 N6 C110 47.2(8) . . ?
C4 C5 C6 120.6(8) . . ?
C5 C6 C1 119.7(8) . . ?
C5 C6 C7 122.5(7) . . ?
C1 C6 C7 117.7(8) . . ?
C8 C7 C6 121.2(8) . . ?
C8 C7 S2 117.4(7) . . ?
C6 C7 S2 121.3(6) . . ?
C7 C8 C9 120.6(10) . . ?
C10 C9 C8 119.3(9) . . ?
C9 C10 C1 121.1(8) . . ?
C12 C11 C16 123.3(15) . . ?
C12 C11 C20 118.2(13) . . ?
C16 C11 C20 118.5(14) . . ?
C13 C12 C11 116.3(18) . . ?
C13 C12 S4 127.5(16) . . ?
C11 C12 S4 116.2(13) . . ?
C12 C13 C14 127(2) . . ?
C13 C14 C15 122.8(16) . . ?
C10 C1 C6 120.1(8) . . ?
C10 C1 C2 121.9(7) . . ?
C6 C1 C2 118.0(8) . . ?

loop_
_geom_bond_atom_site_label_1
_geom_bond_atom_site_label_2
_geom_bond_distance
_geom_bond_site_symmetry_2
_geom_bond_publ_flag
S1 O3 1.448(8) . ?
S1 O1 1.459(8) . ?
S1 O2 1.462(7) . ?
S1 C2 1.793(8) . ?
S2 O4 1.434(9) . ?
S2 O5 1.448(9) . ?
S2 O6 1.486(9) . ?
S2 C7 1.786(9) . ?
S3 O8 1.333(11) . ?
S3 O7 1.336(10) . ?
S3 O9 1.538(16) . ?
S3 C17 1.846(19) . ?
S4 O10 1.283(10) . ?
S4 O11 1.322(10) . ?
S4 O12 1.613(16) . ?
S4 C12 1.832(17) . ?
S5 O15 1.436(14) . ?
S5 O14 1.444(13) . ?
S5 O13 1.484(18) . ?
S5 C22 1.86(2) . ?
S6 O16 1.26(2) . ?
S6 O18 1.29(3) . ?
S6 O17 1.490(11) . ?
S6 C27 1.718(19) . ?
N1 C31 1.301(16) . ?
N1 C35 1.344(15) . ?
N1 C82 1.498(15) . ?
C2 C3 1.362(12) . ?
C2 C1 1.428(12) . ?
N2 C54 1.335(15) . ?
N2 C50 1.341(13) . ?
N2 C83 1.52(2) . ?
N3 C76 1.236(17) . ?
N3 C77 1.377(18) . ?
N3 C72 1.380(13) . ?
C15 C14 1.52(2) . ?
C15 C16 1.539(18) . ?
C16 C17 1.38(2) . ?
C16 C11 1.384(17) . ?
C17 C18 1.29(2) . ?
C18 C19 1.47(2) . ?
C19 C20 1.404(19) . ?
C20 C11 1.527(15) . ?
C21 C21 1.324(19) 2_566 ?
C21 C22 1.377(19) . ?
C21 C25 1.56(2) 2_566 ?
C22 C23 1.23(3) . ?
C3 C4 1.409(12) . ?
C23 C24 1.37(3) . ?
C24 C25 1.47(3) . ?
C26 C26 1.25(3) 2_667 ?
C26 C27 1.29(2) . ?
C26 C30 1.56(2) 2_667 ?
C27 C28 1.44(3) . ?
C28 C29 1.29(4) . ?
C29 C30 1.45(3) . ?
C31 C32 1.305(16) . ?
C32 C33 1.406(14) . ?
C33 C34 1.348(13) . ?
C34 C35 1.348(14) . ?
C34 C36 1.493(11) . ?
C36 C41 1.321(13) . ?
C36 C37 1.385(13) . ?
C37 C38 1.377(13) . ?
C38 C39 1.353(12) . ?
C39 C40 1.380(12) . ?
C39 C42 1.489(10) . ?
C40 C41 1.374(14) . ?
C42 C43 1.372(11) . ?
C42 C44 1.477(11) . ?
C43 C66 1.476(11) . ?
C43 C55 1.480(12) . ?
C44 C45 1.374(11) . ?
C44 C49 1.384(12) . ?
C45 C46 1.380(12) . ?
C46 C47 1.381(12) . ?
C47 C48 1.365(12) . ?
C47 C51 1.474(12) . ?
C48 C49 1.396(14) . ?
C50 C51 1.371(13) . ?
C51 C52 1.401(13) . ?
C52 C53 1.387(16) . ?
C53 C54 1.305(17) . ?
C55 C56 1.378(11) . ?
C55 C60 1.385(12) . ?
C56 C57 1.399(13) . ?
C57 C58 1.352(12) . ?
C58 C59 1.388(11) . ?
C58 C64 1.478(12) . ?
C59 C60 1.369(13) . ?
C61 N4 1.330(12) . ?
C61 C62 1.362(15) . ?
C62 C63 1.395(14) . ?
C63 C64 1.397(12) . ?
C64 C65 1.402(12) . ?
C65 N4 1.371(11) . ?
C66 C71 1.358(13) . ?
C66 C67 1.375(11) . ?
C67 C68 1.387(13) . ?
C68 C69 1.348(13) . ?
C69 C70 1.349(14) . ?
C69 C73 1.501(12) . ?
C70 C71 1.408(15) . ?
C72 C73 1.339(14) . ?
C73 C74 1.329(16) . ?
C74 C75 1.403(17) . ?
C75 C76 1.28(2) . ?
C77 C78 1.60(3) . ?
C79 C80 1.464(15) . ?
C79 N4 1.479(12) . ?
C81 C82 1.50(3) . ?
C83 C84 1.485(18) . ?
C85 C85 1.322(16) 2_776 ?
C85 C98 1.492(12) . ?
C85 C86 1.521(12) . ?
C86 C91 1.375(11) . ?
C86 C87 1.392(11) . ?
C87 C88 1.373(12) . ?
C88 C89 1.367(11) . ?
C89 C90 1.406(12) . ?
C89 C95 1.486(12) . ?
C90 C91 1.378(13) . ?
C92 C93 1.314(16) . ?
C92 N5 1.352(15) . ?
C93 C94 1.430(14) . ?
C94 C95 1.374(13) . ?
C95 C96 1.397(13) . ?
C96 N5 1.361(14) . ?
C97 N5 1.498(16) . ?
C97 C112 1.505(17) . ?
C98 C99 1.369(13) . ?
C98 C103 1.408(12) . ?
C99 C100 1.431(14) . ?
C100 C101 1.368(13) . ?
C101 C102 1.357(14) . ?
C101 C105 1.516(14) . ?
C102 C103 1.359(14) . ?
C104 C105 1.315(16) . ?
C104 N6 1.381(15) . ?
C105 C106 1.365(14) . ?
C106 C107 1.411(18) . ?
C107 C108 1.303(19) . ?
C108 N6 1.287(17) . ?
C109 C110 1.452(18) . ?
C109 N6 1.586(17) . ?
C110 N6 1.95(2) . ?
C4 C5 1.340(13) . ?
C5 C6 1.409(12) . ?
C6 C1 1.414(11) . ?
C6 C7 1.444(12) . ?
C7 C8 1.372(13) . ?
C8 C9 1.413(14) . ?
C9 C10 1.394(14) . ?
C10 C1 1.410(12) . ?
C11 C12 1.366(18) . ?
C12 C13 1.31(2) . ?
C13 C14 1.39(2) . ?

loop_
_geom_torsion_atom_site_label_1
_geom_torsion_atom_site_label_2
_geom_torsion_atom_site_label_3
_geom_torsion_atom_site_label_4
_geom_torsion
_geom_torsion_site_symmetry_1
_geom_torsion_site_symmetry_2
_geom_torsion_site_symmetry_3
_geom_torsion_site_symmetry_4
_geom_torsion_publ_flag
O3 S1 C2 C3 -114.3(8) . . . . ?
O1 S1 C2 C3 6.2(8) . . . . ?
O2 S1 C2 C3 125.1(7) . . . . ?
O3 S1 C2 C1 68.5(8) . . . . ?
O1 S1 C2 C1 -171.0(7) . . . . ?
O2 S1 C2 C1 -52.2(8) . . . . ?
C14 C15 C16 C17 -177.5(10) . . . . ?
C14 C15 C16 C11 2.1(13) . . . . ?
C11 C16 C17 C18 -3.9(19) . . . . ?
C15 C16 C17 C18 175.6(12) . . . . ?
C11 C16 C17 S3 173.7(8) . . . . ?
C15 C16 C17 S3 -6.7(14) . . . . ?
O8 S3 C17 C18 103.4(16) . . . . ?
O7 S3 C17 C18 -121.9(15) . . . . ?
O9 S3 C17 C18 -8.7(16) . . . . ?
O8 S3 C17 C16 -74.2(14) . . . . ?
O7 S3 C17 C16 60.5(14) . . . . ?
O9 S3 C17 C16 173.8(13) . . . . ?
C16 C17 C18 C19 6(2) . . . . ?
S3 C17 C18 C19 -171.7(11) . . . . ?
C17 C18 C19 C20 -4(2) . . . . ?
C18 C19 C20 C11 -0.5(16) . . . . ?
C21 C21 C22 C23 -10(3) 2_566 . . . ?
C25 C21 C22 C23 176.7(16) 2_566 . . . ?
C21 C21 C22 S5 173.9(13) 2_566 . . . ?
C25 C21 C22 S5 0.7(17) 2_566 . . . ?
O15 S5 C22 C23 123(2) . . . . ?
O14 S5 C22 C23 -124(2) . . . . ?
O13 S5 C22 C23 3(2) . . . . ?
O15 S5 C22 C21 -61.4(15) . . . . ?
O14 S5 C22 C21 51.0(14) . . . . ?
O13 S5 C22 C21 178.5(15) . . . . ?
C1 C2 C3 C4 1.3(13) . . . . ?
S1 C2 C3 C4 -176.0(7) . . . . ?
C21 C22 C23 C24 9(3) . . . . ?
S5 C22 C23 C24 -175.3(15) . . . . ?
C22 C23 C24 C25 -6(3) . . . . ?
C23 C24 C25 C21 1(2) . . . 2_566 ?
C26 C26 C27 C28 -4(3) 2_667 . . . ?
C30 C26 C27 C28 178.3(12) 2_667 . . . ?
C26 C26 C27 S6 179.4(16) 2_667 . . . ?
C30 C26 C27 S6 2(2) 2_667 . . . ?
O16 S6 C27 C26 -58(2) . . . . ?
O18 S6 C27 C26 177(2) . . . . ?
O17 S6 C27 C26 61.3(19) . . . . ?
O16 S6 C27 C28 126(2) . . . . ?
O18 S6 C27 C28 1(2) . . . . ?
O17 S6 C27 C28 -114.8(14) . . . . ?
C26 C27 C28 C29 6(3) . . . . ?
S6 C27 C28 C29 -177(2) . . . . ?
C27 C28 C29 C30 -6(4) . . . . ?
C28 C29 C30 C26 3(2) . . . 2_667 ?
C35 N1 C31 C32 9(3) . . . . ?
C82 N1 C31 C32 -152.9(18) . . . . ?
N1 C31 C32 C33 -7(3) . . . . ?
C31 C32 C33 C34 0(2) . . . . ?
C32 C33 C34 C35 4.7(19) . . . . ?
C32 C33 C34 C36 -179.6(10) . . . . ?
C31 N1 C35 C34 -4(3) . . . . ?
C82 N1 C35 C34 157(2) . . . . ?
C33 C34 C35 N1 -3(3) . . . . ?
C36 C34 C35 N1 -179.0(17) . . . . ?
C35 C34 C36 C41 -22.9(19) . . . . ?
C33 C34 C36 C41 161.5(13) . . . . ?
C35 C34 C36 C37 151.8(14) . . . . ?
C33 C34 C36 C37 -23.8(16) . . . . ?
C41 C36 C37 C38 -2.6(18) . . . . ?
C34 C36 C37 C38 -177.5(11) . . . . ?
C36 C37 C38 C39 0.8(19) . . . . ?
C37 C38 C39 C40 -1.0(18) . . . . ?
C37 C38 C39 C42 -179.9(10) . . . . ?
C38 C39 C40 C41 3(2) . . . . ?
C42 C39 C40 C41 -178.0(13) . . . . ?
C37 C36 C41 C40 5(2) . . . . ?
C34 C36 C41 C40 179.6(13) . . . . ?
C39 C40 C41 C36 -5(3) . . . . ?
C38 C39 C42 C43 -83.8(11) . . . . ?
C40 C39 C42 C43 97.3(12) . . . . ?
C38 C39 C42 C44 96.4(11) . . . . ?
C40 C39 C42 C44 -82.4(11) . . . . ?
C44 C42 C43 C66 -2.0(11) . . . . ?
C39 C42 C43 C66 178.3(7) . . . . ?
C44 C42 C43 C55 178.0(7) . . . . ?
C39 C42 C43 C55 -1.7(11) . . . . ?
C43 C42 C44 C45 102.4(9) . . . . ?
C39 C42 C44 C45 -77.8(10) . . . . ?
C43 C42 C44 C49 -80.9(10) . . . . ?
C39 C42 C44 C49 98.9(9) . . . . ?
C49 C44 C45 C46 3.5(14) . . . . ?
C42 C44 C45 C46 -179.7(8) . . . . ?
C44 C45 C46 C47 -3.0(15) . . . . ?
C45 C46 C47 C48 1.9(14) . . . . ?
C45 C46 C47 C51 179.4(8) . . . . ?
C46 C47 C48 C49 -1.5(14) . . . . ?
C51 C47 C48 C49 -179.1(9) . . . . ?
C45 C44 C49 C48 -3.1(14) . . . . ?
C42 C44 C49 C48 -180.0(9) . . . . ?
C47 C48 C49 C44 2.2(16) . . . . ?
C54 N2 C50 C51 -2(2) . . . . ?
C83 N2 C50 C51 179.8(16) . . . . ?
N2 C50 C51 C52 -0.7(17) . . . . ?
N2 C50 C51 C47 -177.0(10) . . . . ?
C48 C47 C51 C50 153.0(10) . . . . ?
C46 C47 C51 C50 -24.5(13) . . . . ?
C48 C47 C51 C52 -23.0(13) . . . . ?
C46 C47 C51 C52 159.6(9) . . . . ?
C50 C51 C52 C53 1.9(14) . . . . ?
C47 C51 C52 C53 178.1(8) . . . . ?
C51 C52 C53 C54 -0.3(16) . . . . ?
C52 C53 C54 N2 -2.6(18) . . . . ?
C50 N2 C54 C53 3.8(19) . . . . ?
C83 N2 C54 C53 -178.2(17) . . . . ?
C42 C43 C55 C56 -86.6(10) . . . . ?
C66 C43 C55 C56 93.4(10) . . . . ?
C42 C43 C55 C60 99.2(10) . . . . ?
C66 C43 C55 C60 -80.8(10) . . . . ?
C60 C55 C56 C57 -2.6(15) . . . . ?
C43 C55 C56 C57 -177.1(9) . . . . ?
C55 C56 C57 C58 2.1(17) . . . . ?
C56 C57 C58 C59 0.1(15) . . . . ?
C56 C57 C58 C64 -178.1(9) . . . . ?
C57 C58 C59 C60 -1.7(14) . . . . ?
C64 C58 C59 C60 176.5(9) . . . . ?
C58 C59 C60 C55 1.1(15) . . . . ?
C56 C55 C60 C59 1.0(14) . . . . ?
C43 C55 C60 C59 175.5(8) . . . . ?
N4 C61 C62 C63 0.2(17) . . . . ?
C61 C62 C63 C64 -2.4(16) . . . . ?
C62 C63 C64 C65 3.0(13) . . . . ?
C62 C63 C64 C58 -177.6(9) . . . . ?
C57 C58 C64 C63 161.2(9) . . . . ?
C59 C58 C64 C63 -16.9(12) . . . . ?
C57 C58 C64 C65 -19.5(13) . . . . ?
C59 C58 C64 C65 162.4(8) . . . . ?
C63 C64 C65 N4 -1.5(12) . . . . ?
C58 C64 C65 N4 179.1(8) . . . . ?
C42 C43 C66 C71 100.6(12) . . . . ?
C55 C43 C66 C71 -79.4(13) . . . . ?
C42 C43 C66 C67 -82.2(12) . . . . ?
C55 C43 C66 C67 97.8(10) . . . . ?
C71 C66 C67 C68 -2.2(18) . . . . ?
C43 C66 C67 C68 -179.5(10) . . . . ?
C66 C67 C68 C69 2.3(19) . . . . ?
C67 C68 C69 C70 -1.8(19) . . . . ?
C67 C68 C69 C73 -179.6(11) . . . . ?
C68 C69 C70 C71 1(2) . . . . ?
C73 C69 C70 C71 179.3(14) . . . . ?
C67 C66 C71 C70 2(2) . . . . ?
C43 C66 C71 C70 179.3(14) . . . . ?
C69 C70 C71 C66 -2(3) . . . . ?
C76 N3 C72 C73 7(2) . . . . ?
C77 N3 C72 C73 -175.7(14) . . . . ?
N3 C72 C73 C74 -4.6(18) . . . . ?
N3 C72 C73 C69 177.4(9) . . . . ?
C68 C69 C73 C74 176.9(13) . . . . ?
C70 C69 C73 C74 -0.9(19) . . . . ?
C68 C69 C73 C72 -5.3(16) . . . . ?
C70 C69 C73 C72 176.9(13) . . . . ?
C72 C73 C74 C75 0(2) . . . . ?
C69 C73 C74 C75 178.0(14) . . . . ?
C73 C74 C75 C76 3(3) . . . . ?
C77 N3 C76 C75 178.5(19) . . . . ?
C72 N3 C76 C75 -4(3) . . . . ?
C74 C75 C76 N3 -1(3) . . . . ?
C76 N3 C77 C78 -66(2) . . . . ?
C72 N3 C77 C78 116.5(15) . . . . ?
C31 N1 C82 C81 -95(2) . . . . ?
C35 N1 C82 C81 103(2) . . . . ?
C54 N2 C83 C84 12(3) . . . . ?
C50 N2 C83 C84 -170(2) . . . . ?
C85 C85 C86 C91 83.1(12) 2_776 . . . ?
C98 C85 C86 C91 -94.9(9) . . . . ?
C85 C85 C86 C87 -97.0(11) 2_776 . . . ?
C98 C85 C86 C87 85.0(9) . . . . ?
C91 C86 C87 C88 1.1(13) . . . . ?
C85 C86 C87 C88 -178.8(8) . . . . ?
C86 C87 C88 C89 -1.4(14) . . . . ?
C87 C88 C89 C90 1.3(13) . . . . ?
C87 C88 C89 C95 -177.7(8) . . . . ?
C88 C89 C90 C91 -0.9(13) . . . . ?
C95 C89 C90 C91 178.1(8) . . . . ?
C87 C86 C91 C90 -0.8(13) . . . . ?
C85 C86 C91 C90 179.1(8) . . . . ?
C89 C90 C91 C86 0.7(13) . . . . ?
N5 C92 C93 C94 0.8(18) . . . . ?
C92 C93 C94 C95 -2.5(17) . . . . ?
C93 C94 C95 C96 3.6(15) . . . . ?
C93 C94 C95 C89 179.7(9) . . . . ?
C88 C89 C95 C94 -26.6(14) . . . . ?
C90 C89 C95 C94 154.4(9) . . . . ?
C88 C89 C95 C96 149.4(9) . . . . ?
C90 C89 C95 C96 -29.6(13) . . . . ?
C94 C95 C96 N5 -3.0(15) . . . . ?
C89 C95 C96 N5 -179.2(9) . . . . ?
C85 C85 C98 C99 -58.6(14) 2_776 . . . ?
C86 C85 C98 C99 119.3(9) . . . . ?
C85 C85 C98 C103 123.1(11) 2_776 . . . ?
C86 C85 C98 C103 -59.0(10) . . . . ?
C103 C98 C99 C100 -1.0(14) . . . . ?
C85 C98 C99 C100 -179.4(9) . . . . ?
C98 C99 C100 C101 1.0(15) . . . . ?
C99 C100 C101 C102 -0.1(15) . . . . ?
C99 C100 C101 C105 -178.4(9) . . . . ?
C100 C101 C102 C103 -0.7(16) . . . . ?
C105 C101 C102 C103 177.5(9) . . . . ?
C101 C102 C103 C98 0.8(16) . . . . ?
C99 C98 C103 C102 0.1(15) . . . . ?
C85 C98 C103 C102 178.6(9) . . . . ?
N6 C104 C105 C106 -3(2) . . . . ?
N6 C104 C105 C101 179.5(13) . . . . ?
C102 C101 C105 C104 -169.9(12) . . . . ?
C100 C101 C105 C104 8.4(16) . . . . ?
C102 C101 C105 C106 12.3(15) . . . . ?
C100 C101 C105 C106 -169.4(10) . . . . ?
C104 C105 C106 C107 3.9(19) . . . . ?
C101 C105 C106 C107 -178.2(11) . . . . ?
C105 C106 C107 C108 -4(2) . . . . ?
C106 C107 C108 N6 2(2) . . . . ?
C62 C61 N4 C65 1.4(16) . . . . ?
C62 C61 N4 C79 177.9(10) . . . . ?
C64 C65 N4 C61 -0.7(14) . . . . ?
C64 C65 N4 C79 -177.2(8) . . . . ?
C80 C79 N4 C61 -102.7(11) . . . . ?
C80 C79 N4 C65 73.8(12) . . . . ?
C2 C3 C4 C5 -0.3(14) . . . . ?
C93 C92 N5 C96 -0.2(18) . . . . ?
C93 C92 N5 C97 179.7(12) . . . . ?
C95 C96 N5 C92 1.3(16) . . . . ?
C95 C96 N5 C97 -178.5(11) . . . . ?
C112 C97 N5 C92 -103.9(19) . . . . ?
C112 C97 N5 C96 75.9(19) . . . . ?
C107 C108 N6 C104 -1(2) . . . . ?
C107 C108 N6 C109 153.2(16) . . . . ?
C107 C108 N6 C110 -156.3(14) . . . . ?
C105 C104 N6 C108 1(3) . . . . ?
C105 C104 N6 C109 -148.2(17) . . . . ?
C105 C104 N6 C110 156.1(14) . . . . ?
C110 C109 N6 C108 110.2(18) . . . . ?
C110 C109 N6 C104 -97(2) . . . . ?
C3 C4 C5 C6 -1.3(14) . . . . ?
C4 C5 C6 C1 1.9(13) . . . . ?
C4 C5 C6 C7 179.4(8) . . . . ?
C5 C6 C7 C8 -178.5(9) . . . . ?
C1 C6 C7 C8 -1.0(13) . . . . ?
C5 C6 C7 S2 5.1(12) . . . . ?
C1 C6 C7 S2 -177.3(6) . . . . ?
O4 S2 C7 C8 121.1(8) . . . . ?
O5 S2 C7 C8 -119.2(8) . . . . ?
O6 S2 C7 C8 1.6(10) . . . . ?
O4 S2 C7 C6 -62.5(9) . . . . ?
O5 S2 C7 C6 57.3(8) . . . . ?
O6 S2 C7 C6 178.0(8) . . . . ?
C6 C7 C8 C9 -1.0(14) . . . . ?
S2 C7 C8 C9 175.4(8) . . . . ?
C7 C8 C9 C10 1.4(15) . . . . ?
C8 C9 C10 C1 0.4(15) . . . . ?
C17 C16 C11 C12 -179.8(11) . . . . ?
C15 C16 C11 C12 0.8(15) . . . . ?
C17 C16 C11 C20 0.0(15) . . . . ?
C15 C16 C11 C20 -179.5(9) . . . . ?
C19 C20 C11 C12 -178.1(10) . . . . ?
C19 C20 C11 C16 2.1(14) . . . . ?
C16 C11 C12 C13 -3.9(16) . . . . ?
C20 C11 C12 C13 176.4(11) . . . . ?
C16 C11 C12 S4 178.5(7) . . . . ?
C20 C11 C12 S4 -1.3(12) . . . . ?
O10 S4 C12 C13 106.8(15) . . . . ?
O11 S4 C12 C13 -103.4(14) . . . . ?
O12 S4 C12 C13 5.0(14) . . . . ?
O10 S4 C12 C11 -75.8(12) . . . . ?
O11 S4 C12 C11 73.9(12) . . . . ?
O12 S4 C12 C11 -177.6(9) . . . . ?
C11 C12 C13 C14 4(2) . . . . ?
S4 C12 C13 C14 -178.6(12) . . . . ?
C12 C13 C14 C15 -1(2) . . . . ?
C16 C15 C14 C13 -2.1(17) . . . . ?
C9 C10 C1 C6 -2.4(13) . . . . ?
C9 C10 C1 C2 178.8(9) . . . . ?
C5 C6 C1 C10 -179.7(8) . . . . ?
C7 C6 C1 C10 2.7(12) . . . . ?
C5 C6 C1 C2 -0.9(12) . . . . ?
C7 C6 C1 C2 -178.5(7) . . . . ?
C3 C2 C1 C10 178.1(8) . . . . ?
S1 C2 C1 C10 -4.7(12) . . . . ?
C3 C2 C1 C6 -0.7(12) . . . . ?
S1 C2 C1 C6 176.5(6) . . . . ?
